data_4321848
loop_
_publ_author_name
'William J. Evans'
'Mohammad A. Ansari'
'Joseph W. Ziller'

_publ_section_title
;
 Synthesis of Zirconium Aryloxide Complexes Containing Pendent Vinyl
 Groups
;
_journal_name_full 'Inorganic Chemistry'
_journal_page_first 1160
_journal_page_last 1164
_journal_paper_doi 10.1021/ic981201v
_journal_volume 38
_journal_year 1999
_chemical_formula_sum 'C38 H64 O10 Zr2'
_chemical_formula_weight 863.33
_chemical_name_systematic
; 
 ? 
;
_space_group_IT_number 2
_symmetry_cell_setting triclinic
_symmetry_space_group_name_Hall '-P 1'
_symmetry_space_group_name_H-M 'P -1'
_atom_sites_solution_hydrogens geom
_atom_sites_solution_primary direct
_atom_sites_solution_secondary difmap
_audit_creation_method SHELXTL
_cell_angle_alpha 93.85(2)
_cell_angle_beta 101.17(2)
_cell_angle_gamma 99.694(15)
_cell_formula_units_Z 2
_cell_length_a 10.132(2)
_cell_length_b 13.484(3)
_cell_length_c 16.408(3)
_cell_measurement_reflns_used 19
_cell_measurement_temperature 163
_cell_measurement_theta_max 9.95
_cell_measurement_theta_min 6.17
_cell_volume 2156.2(8)
_computing_cell_refinement 'Siemens XSCANS'
_computing_data_collection 'Siemens XSCANS'
_computing_data_reduction CARESS
_computing_molecular_graphics 'Siemens SHELXTL'
_computing_publication_material 'Siemens SHELXTL'
_computing_structure_refinement 'Siemens SHELXTL'
_computing_structure_solution 'Siemens SHELXTL'
_diffrn_ambient_temperature 163
_diffrn_measurement_device 'Siemens P4'
_diffrn_measurement_method '2\q/\w scans'
_diffrn_radiation_monochromator graphite
_diffrn_radiation_source 'sealed tube'
_diffrn_radiation_type MoK\a
_diffrn_radiation_wavelength 0.71073
_diffrn_reflns_av_R_equivalents 0.0303
_diffrn_reflns_av_sigmaI/netI 0.0272
_diffrn_reflns_limit_h_max 10
_diffrn_reflns_limit_h_min 0
_diffrn_reflns_limit_k_max 14
_diffrn_reflns_limit_k_min -14
_diffrn_reflns_limit_l_max 17
_diffrn_reflns_limit_l_min -17
_diffrn_reflns_number 6012
_diffrn_reflns_theta_max 22.50
_diffrn_reflns_theta_min 2.08
_diffrn_standards_decay_% '< 1.0'
_diffrn_standards_interval_count 98
_diffrn_standards_number 2
_exptl_absorpt_coefficient_mu 0.533
_exptl_absorpt_correction_type none
_exptl_crystal_colour Colorless
_exptl_crystal_density_diffrn 1.330
_exptl_crystal_density_method none
_exptl_crystal_description Prism
_exptl_crystal_F_000 904
_exptl_crystal_size_max 0.50
_exptl_crystal_size_mid 0.30
_exptl_crystal_size_min 0.30
_refine_diff_density_max 0.970
_refine_diff_density_min -0.334
_refine_diff_density_rms 0.068
_refine_ls_extinction_method none
_refine_ls_goodness_of_fit_all 1.056
_refine_ls_goodness_of_fit_obs 1.075
_refine_ls_matrix_type full
_refine_ls_number_parameters 448
_refine_ls_number_reflns 5626
_refine_ls_number_restraints 0
_refine_ls_restrained_S_all 1.056
_refine_ls_restrained_S_obs 1.075
_refine_ls_R_factor_all 0.0550
_refine_ls_R_factor_obs 0.0413
_refine_ls_shift/esd_max 0.001
_refine_ls_shift/esd_mean 0.000
_refine_ls_structure_factor_coef Fsqd
_refine_ls_weighting_details 'w=1/[\s^2^(Fo^2^)+(0.0464P)^2^+4.8423P] where P=(Fo^2^+2Fc^2^)/3'
_refine_ls_weighting_scheme calc
_refine_ls_wR_factor_all 0.1086
_refine_ls_wR_factor_obs 0.0992
_reflns_number_observed 4605
_reflns_number_total 5626
_reflns_observed_criterion >2sigma(I)
_cod_data_source_file ic981201v_1.cif
_cod_data_source_block maa29
_cod_depositor_comments
;
The following automatic conversions were performed:

'_refine_ls_weighting_scheme' value 'calc
w=1/[\s^2^(Fo^2^)+(0.0464P)^2^+4.8423P] where P=(Fo^2^+2Fc^2^)/3' was
changed to 'calc'. New tag '_refine_ls_weighting_details' was
created. The value of the new tag was set to
'w=1/[\s^2^(Fo^2^)+(0.0464P)^2^+4.8423P] where P=(Fo^2^+2Fc^2^)/3'.

Automatic conversion script
Id: cif_fix_values 3143 2015-03-26 13:38:13Z robertas 
;
_cod_original_cell_volume 2156.1(7)
_cod_database_code 4321848

loop_
_symmetry_equiv_pos_as_xyz
'x, y, z'
'-x, -y, -z'

loop_
_atom_site_aniso_label
_atom_site_aniso_U_11
_atom_site_aniso_U_22
_atom_site_aniso_U_33
_atom_site_aniso_U_23
_atom_site_aniso_U_13
_atom_site_aniso_U_12
Zr1 0.0433(3) 0.0280(3) 0.0357(3) 0.0031(2) 0.0088(2) 0.0058(2)
O1 0.061(2) 0.030(2) 0.037(2) 0.0010(15) 0.005(2) 0.016(2)
O2 0.050(2) 0.030(2) 0.035(2) 0.0021(14) 0.004(2) 0.0160(15)
O3 0.053(2) 0.056(2) 0.047(2) 0.018(2) 0.021(2) 0.008(2)
O4 0.067(2) 0.027(2) 0.050(2) -0.0040(15) 0.005(2) 0.004(2)
O5 0.033(2) 0.039(2) 0.041(2) 0.0065(14) 0.0067(14) 0.0071(14)
C1 0.044(3) 0.032(3) 0.040(3) 0.005(2) 0.009(2) 0.008(2)
C2 0.056(3) 0.033(3) 0.045(3) 0.006(2) 0.003(3) 0.019(2)
C3 0.071(4) 0.046(3) 0.046(3) 0.002(3) -0.007(3) 0.023(3)
C4 0.067(4) 0.044(3) 0.046(3) -0.002(2) -0.005(3) 0.020(3)
C5 0.060(3) 0.031(3) 0.045(3) 0.002(2) 0.004(3) 0.016(2)
C6 0.043(3) 0.032(3) 0.032(3) 0.003(2) 0.002(2) 0.008(2)
C7 0.063(3) 0.039(3) 0.044(3) 0.001(2) 0.005(3) 0.025(3)
C8 0.127(6) 0.050(4) 0.054(4) -0.008(3) -0.008(4) 0.038(4)
C9 0.086(5) 0.064(4) 0.067(4) -0.002(3) 0.011(4) 0.024(4)
C10 0.057(4) 0.083(5) 0.071(4) -0.002(3) -0.016(3) 0.023(3)
C11 0.081(5) 0.074(4) 0.071(4) 0.020(3) 0.038(4) 0.016(4)
C12 0.285(14) 0.136(8) 0.149(9) 0.072(7) 0.166(10) 0.114(9)
C13 0.112(7) 0.243(12) 0.124(7) 0.137(8) 0.072(6) 0.098(7)
C14 0.152(9) 0.043(4) 0.132(8) -0.013(4) -0.009(6) -0.002(5)
C15 0.230(12) 0.063(5) 0.140(8) 0.039(5) -0.013(8) 0.039(6)
C17 0.039(3) 0.066(4) 0.084(4) 0.024(3) 0.005(3) 0.010(3)
C18 0.043(3) 0.098(5) 0.092(5) -0.009(4) 0.004(3) -0.010(3)
C19 0.058(4) 0.109(6) 0.118(6) -0.016(5) 0.004(4) 0.038(4)
Zr2 0.0365(3) 0.0273(3) 0.0419(3) 0.0051(2) 0.0103(2) 0.0076(2)
O6 0.043(2) 0.034(2) 0.050(2) 0.0029(15) 0.015(2) 0.0110(15)
O7 0.052(2) 0.036(2) 0.054(2) 0.013(2) 0.020(2) 0.014(2)
O8 0.044(2) 0.044(2) 0.045(2) 0.001(2) 0.010(2) 0.008(2)
O9 0.052(2) 0.030(2) 0.064(2) 0.011(2) 0.016(2) 0.005(2)
O10 0.031(2) 0.033(2) 0.043(2) 0.0071(14) 0.0085(14) 0.0098(13)
C20 0.030(3) 0.049(3) 0.041(3) -0.004(2) 0.004(2) 0.005(2)
C21 0.039(3) 0.066(4) 0.059(3) -0.007(3) 0.009(3) 0.009(3)
C22 0.039(3) 0.088(5) 0.071(4) -0.012(4) 0.025(3) -0.003(3)
C23 0.051(4) 0.068(4) 0.058(4) -0.008(3) 0.018(3) -0.017(3)
C24 0.051(3) 0.049(3) 0.045(3) 0.002(2) 0.011(3) -0.007(3)
C25 0.038(3) 0.042(3) 0.042(3) -0.001(2) 0.008(2) 0.001(2)
C26 0.102(5) 0.048(3) 0.089(5) 0.028(3) 0.049(4) 0.033(3)
C27 0.095(5) 0.096(5) 0.096(6) -0.019(4) 0.059(5) -0.043(4)
C30 0.054(3) 0.051(3) 0.047(3) 0.000(3) 0.000(3) 0.016(3)
C31 0.077(5) 0.076(4) 0.067(4) 0.002(3) -0.010(3) -0.010(4)
C32 0.083(5) 0.092(5) 0.064(4) 0.015(4) 0.020(4) 0.016(4)
C33 0.072(5) 0.042(4) 0.160(8) 0.036(4) -0.004(5) -0.001(3)
C34 0.087(5) 0.041(3) 0.131(6) 0.033(4) 0.023(4) 0.021(3)
C35 0.093(5) 0.047(4) 0.125(6) 0.016(4) -0.013(5) -0.015(4)
C36 0.034(3) 0.044(3) 0.049(3) 0.002(2) 0.006(2) 0.015(2)
C37 0.038(3) 0.054(3) 0.064(4) -0.005(3) 0.017(3) 0.007(2)
C38 0.052(3) 0.058(3) 0.059(4) 0.000(3) 0.000(3) 0.024(3)

loop_
_atom_site_label
_atom_site_type_symbol
_atom_site_fract_x
_atom_site_fract_y
_atom_site_fract_z
_atom_site_U_iso_or_equiv
_atom_site_thermal_displace_type
_atom_site_occupancy
_atom_site_calc_flag
_atom_site_refinement_flags
_atom_site_disorder_group
Zr1 Zr 0.52635(5) 1.08306(3) -0.07615(3) 0.0357(2) Uani 1 d . .
O1 O 0.3782(3) 1.1017(2) -0.1753(2) 0.0429(8) Uani 1 d . .
O2 O 0.4576(3) 0.9303(2) -0.1726(2) 0.0382(8) Uani 1 d . .
O3 O 0.6772(3) 1.1085(3) -0.1319(2) 0.0502(9) Uani 1 d . .
O4 O 0.5447(4) 1.2126(2) -0.0146(2) 0.0499(9) Uani 1 d . .
O5 O 0.6260(3) 0.9935(2) 0.0105(2) 0.0376(7) Uani 1 d . .
C1 C 0.3289(5) 1.0367(3) -0.2438(3) 0.0380(11) Uani 1 d . .
C2 C 0.2387(5) 1.0556(4) -0.3121(3) 0.0446(12) Uani 1 d . .
H2A H 0.2090(5) 1.1188(4) -0.3126(3) 0.053 Uiso 1 calc R .
C3 C 0.1904(6) 0.9840(4) -0.3804(3) 0.0553(14) Uani 1 d . .
H3A H 0.1271(6) 0.9986(4) -0.4268(3) 0.066 Uiso 1 calc R .
C4 C 0.2322(6) 0.8914(4) -0.3826(3) 0.0536(14) Uani 1 d . .
C5 C 0.3253(5) 0.8718(4) -0.3139(3) 0.0452(12) Uani 1 d . .
H5A H 0.3576(5) 0.8096(4) -0.3143(3) 0.054 Uiso 1 calc R .
C6 C 0.3699(5) 0.9424(3) -0.2460(3) 0.0360(11) Uani 1 d . .
C7 C 0.5112(5) 0.8380(4) -0.1707(3) 0.0479(13) Uani 1 d . .
H7A H 0.5714(5) 0.8377(4) -0.1162(3) 0.072 Uiso 1 calc R .
H7B H 0.5633(5) 0.8334(4) -0.2148(3) 0.072 Uiso 1 calc R .
H7C H 0.4353(5) 0.7801(4) -0.1797(3) 0.072 Uiso 1 calc R .
C8 C 0.1737(8) 0.8090(4) -0.4559(4) 0.079(2) Uani 1 d . .
H8A H 0.2403(8) 0.7632(4) -0.4571(4) 0.094 Uiso 1 calc R .
H8B H 0.0889(8) 0.7686(4) -0.4452(4) 0.094 Uiso 1 calc R .
C9 C 0.1431(7) 0.8437(5) -0.5357(4) 0.072(2) Uani 1 d . .
H9A H 0.2141(7) 0.8881(5) -0.5524(4) 0.087 Uiso 1 calc R .
C10 C 0.0251(6) 0.8196(5) -0.5886(4) 0.074(2) Uani 1 d . .
H10A H -0.0486(6) 0.7754(5) -0.5745(4) 0.088 Uiso 1 calc R .
H10B H 0.0133(6) 0.8464(5) -0.6411(4) 0.088 Uiso 1 calc R .
C11 C 0.7606(7) 1.1289(5) -0.1898(4) 0.072(2) Uani 1 d . .
H11A H 0.8432(7) 1.1787(5) -0.1597(4) 0.086 Uiso 1 calc R .
C12 C 0.8088(13) 1.0428(7) -0.2168(6) 0.162(5) Uani 1 d . .
H12A H 0.8529(13) 1.0132(7) -0.1681(6) 0.242 Uiso 1 calc R .
H12B H 0.8752(13) 1.0624(7) -0.2517(6) 0.242 Uiso 1 calc R .
H12C H 0.7317(13) 0.9929(7) -0.2493(6) 0.242 Uiso 1 calc R .
C13 C 0.6934(9) 1.1786(8) -0.2570(5) 0.140(4) Uani 1 d . .
H13A H 0.6629(9) 1.2375(8) -0.2336(5) 0.210 Uiso 1 calc R .
H13B H 0.6141(9) 1.1314(8) -0.2902(5) 0.210 Uiso 1 calc R .
H13C H 0.7577(9) 1.2008(8) -0.2926(5) 0.210 Uiso 1 calc R .
C14 C 0.5739(10) 1.3188(5) -0.0078(6) 0.117(3) Uani 1 d . .
H14 H 0.5119(10) 1.3223(5) 0.0325(6) 0.141 Uiso 1 calc R 1
C15 C 0.4852(12) 1.3615(6) -0.0678(6) 0.149(4) Uani 1 d . .
H15A H 0.5111(12) 1.4354(6) -0.0595(6) 0.224 Uiso 1 calc R .
H15B H 0.3906(12) 1.3413(6) -0.0612(6) 0.224 Uiso 1 calc R .
H15C H 0.4927(12) 1.3373(6) -0.1241(6) 0.224 Uiso 1 calc R .
C16 C 0.6755(14) 1.3670(10) 0.0470(8) 0.103(4) Uiso 0.65 d P 1
H16A H 0.7189(14) 1.3190(10) 0.0803(8) 0.155 Uiso 0.65 calc PR 1
H16B H 0.6435(14) 1.4140(10) 0.0837(8) 0.155 Uiso 0.65 calc PR 1
H16C H 0.7420(14) 1.4051(10) 0.0192(8) 0.155 Uiso 0.65 calc PR 1
C16B C 0.7304(27) 1.3469(20) -0.0014(18) 0.117(8) Uiso 0.35 d P 2
H16D H 0.7778(27) 1.3118(20) 0.0425(18) 0.175 Uiso 0.35 calc PR 2
H16E H 0.7602(27) 1.4202(20) 0.0123(18) 0.175 Uiso 0.35 calc PR 2
H16F H 0.7524(27) 1.3266(20) -0.0549(18) 0.175 Uiso 0.35 calc PR 2
C17 C 0.7739(5) 0.9969(4) 0.0258(4) 0.063(2) Uani 1 d . .
H17A H 0.8001(5) 1.0167(4) -0.0273(4) 0.076 Uiso 1 calc R .
C18 C 0.8461(6) 1.0825(5) 0.0889(4) 0.082(2) Uani 1 d . .
H18A H 0.8106(6) 1.1438(5) 0.0747(4) 0.124 Uiso 1 calc R .
H18B H 0.9444(6) 1.0935(5) 0.0894(4) 0.124 Uiso 1 calc R .
H18C H 0.8310(6) 1.0668(5) 0.1442(4) 0.124 Uiso 1 calc R .
C19 C 0.8094(7) 0.8963(6) 0.0335(5) 0.096(2) Uani 1 d . .
H19A H 0.7528(7) 0.8488(6) -0.0129(5) 0.144 Uiso 1 calc R .
H19B H 0.7929(7) 0.8731(6) 0.0866(5) 0.144 Uiso 1 calc R .
H19C H 0.9063(7) 0.9000(6) 0.0318(5) 0.144 Uiso 1 calc R .
Zr2 Zr 0.46196(4) 0.41176(3) -0.59009(3) 0.03471(15) Uani 1 d . .
O6 O 0.6142(3) 0.3731(2) -0.6461(2) 0.0411(8) Uani 1 d . .
O7 O 0.5712(3) 0.5561(2) -0.6496(2) 0.0449(8) Uani 1 d . .
O8 O 0.3224(3) 0.3985(2) -0.6906(2) 0.0444(8) Uani 1 d . .
O9 O 0.4113(3) 0.2870(2) -0.5457(2) 0.0482(9) Uani 1 d . .
O10 O 0.6206(3) 0.4824(2) -0.4795(2) 0.0349(7) Uani 1 d . .
C20 C 0.6937(5) 0.4350(4) -0.6847(3) 0.0409(12) Uani 1 d . .
C21 C 0.7964(5) 0.4059(4) -0.7206(3) 0.0554(14) Uani 1 d . .
H21A H 0.8138(5) 0.3390(4) -0.7184(3) 0.066 Uiso 1 calc R .
C22 C 0.8736(6) 0.4756(5) -0.7600(4) 0.067(2) Uani 1 d . .
H22A H 0.9437(6) 0.4549(5) -0.7843(4) 0.080 Uiso 1 calc R .
C23 C 0.8524(6) 0.5724(5) -0.7650(4) 0.062(2) Uani 1 d . .
C24 C 0.7503(5) 0.6030(4) -0.7289(3) 0.0501(13) Uani 1 d . .
H24A H 0.7336(5) 0.6701(4) -0.7312(3) 0.060 Uiso 1 calc R .
C25 C 0.6742(5) 0.5344(4) -0.6898(3) 0.0416(12) Uani 1 d . .
C26 C 0.5264(7) 0.6503(4) -0.6629(4) 0.072(2) Uani 1 d . .
H26A H 0.4544(7) 0.6570(4) -0.6318(4) 0.108 Uiso 1 calc R .
H26B H 0.4902(7) 0.6518(4) -0.7226(4) 0.108 Uiso 1 calc R .
H26C H 0.6039(7) 0.7063(4) -0.6435(4) 0.108 Uiso 1 calc R .
C27 C 0.9371(8) 0.6495(6) -0.8074(5) 0.099(3) Uani 1 d . .
H27A H 0.9388(8) 0.7180(6) -0.7809(5) 0.119 Uiso 1 calc R 1
H27B H 1.0325(8) 0.6376(6) -0.7968(5) 0.119 Uiso 1 calc R 1
C28 C 0.8900(20) 0.6477(13) -0.8948(12) 0.096(5) Uiso 0.50 d P 1
H28A H 0.8056(20) 0.6631(13) -0.9225(12) 0.115 Uiso 0.50 calc PR 1
C29 C 1.0147(20) 0.6125(14) -0.9405(13) 0.115(6) Uiso 0.50 d P 1
H29A H 1.0958(20) 0.5988(14) -0.9068(13) 0.138 Uiso 0.50 calc PR 1
H29B H 1.0032(20) 0.6067(14) -0.9996(13) 0.138 Uiso 0.50 calc PR 1
C28B C 0.9516(19) 0.6139(14) -0.8891(11) 0.092(5) Uiso 0.50 d P 2
H28B H 0.9841(19) 0.5518(14) -0.8891(11) 0.111 Uiso 0.50 calc PR 2
C29B C 0.9344(20) 0.6406(15) -0.9523(12) 0.108(5) Uiso 0.50 d P 2
H29C H 0.9018(20) 0.7020(15) -0.9605(12) 0.129 Uiso 0.50 calc PR 2
H29D H 0.9522(20) 0.6020(15) -0.9982(12) 0.129 Uiso 0.50 calc PR 2
C30 C 0.2461(5) 0.3949(4) -0.7724(3) 0.0516(13) Uani 1 d . .
H30A H 0.1955(5) 0.4526(4) -0.7754(3) 0.062 Uiso 1 calc R .
C31 C 0.1434(7) 0.2971(5) -0.7945(4) 0.080(2) Uani 1 d . .
H31A H 0.0827(7) 0.2918(5) -0.7546(4) 0.120 Uiso 1 calc R .
H31B H 0.1918(7) 0.2399(5) -0.7923(4) 0.120 Uiso 1 calc R .
H31C H 0.0891(7) 0.2962(5) -0.8510(4) 0.120 Uiso 1 calc R .
C32 C 0.3415(7) 0.4061(5) -0.8324(4) 0.079(2) Uani 1 d . .
H32A H 0.4070(7) 0.4700(5) -0.8167(4) 0.118 Uiso 1 calc R .
H32B H 0.2885(7) 0.4059(5) -0.8891(4) 0.118 Uiso 1 calc R .
H32C H 0.3913(7) 0.3496(5) -0.8305(4) 0.118 Uiso 1 calc R .
C33 C 0.3435(7) 0.1910(5) -0.5334(6) 0.095(3) Uani 1 d . .
H33A H 0.3058(7) 0.2040(5) -0.4825(6) 0.115 Uiso 1 calc R .
C34 C 0.4448(7) 0.1244(4) -0.5067(5) 0.084(2) Uani 1 d . .
H34A H 0.5203(7) 0.1622(4) -0.4633(5) 0.126 Uiso 1 calc R .
H34B H 0.4808(7) 0.1024(4) -0.5548(5) 0.126 Uiso 1 calc R .
H34C H 0.3997(7) 0.0651(4) -0.4846(5) 0.126 Uiso 1 calc R .
C35 C 0.2253(7) 0.1501(5) -0.5964(5) 0.096(3) Uani 1 d . .
H35A H 0.1684(7) 0.2016(5) -0.6074(5) 0.144 Uiso 1 calc R .
H35B H 0.1727(7) 0.0916(5) -0.5773(5) 0.144 Uiso 1 calc R .
H35C H 0.2536(7) 0.1289(5) -0.6477(5) 0.144 Uiso 1 calc R .
C36 C 0.7640(5) 0.4730(4) -0.4694(3) 0.0419(12) Uani 1 d . .
H36A H 0.7730(5) 0.4343(4) -0.5216(3) 0.050 Uiso 1 calc R .
C37 C 0.8534(5) 0.5752(4) -0.4632(3) 0.0519(14) Uani 1 d . .
H37A H 0.8203(5) 0.6104(4) -0.5112(3) 0.078 Uiso 1 calc R .
H37B H 0.9478(5) 0.5670(4) -0.4628(3) 0.078 Uiso 1 calc R .
H37C H 0.8504(5) 0.6148(4) -0.4115(3) 0.078 Uiso 1 calc R .
C38 C 0.8049(6) 0.4128(4) -0.3995(3) 0.0568(14) Uani 1 d . .
H38A H 0.7423(6) 0.3474(4) -0.4078(3) 0.085 Uiso 1 calc R .
H38B H 0.8011(6) 0.4495(4) -0.3467(3) 0.085 Uiso 1 calc R .
H38C H 0.8985(6) 0.4017(4) -0.3980(3) 0.085 Uiso 1 calc R .

loop_
_atom_type_symbol
_atom_type_description
_atom_type_scat_dispersion_real
_atom_type_scat_dispersion_imag
_atom_type_scat_source
C C 0.0033 0.0016 'International Tables Vol C Tables 4.2.6.8 and 6.1.1.4'
H H 0.0000 0.0000 'International Tables Vol C Tables 4.2.6.8 and 6.1.1.4'
O O 0.0106 0.0060 'International Tables Vol C Tables 4.2.6.8 and 6.1.1.4'
Zr Zr -2.9673 0.5597 'International Tables Vol C Tables 4.2.6.8 and 6.1.1.4'

loop_
_geom_angle_atom_site_label_1
_geom_angle_atom_site_label_2
_geom_angle_atom_site_label_3
_geom_angle
_geom_angle_site_symmetry_1
_geom_angle_site_symmetry_3
_geom_angle_publ_flag
O4 Zr1 O3 100.7(2) . . ?
O4 Zr1 O1 97.63(13) . . ?
O3 Zr1 O1 96.27(14) . . ?
O4 Zr1 O5 105.21(13) . . ?
O3 Zr1 O5 93.71(13) . . ?
O1 Zr1 O5 152.87(12) . . ?
O4 Zr1 O5 94.21(13) . 2_675 ?
O3 Zr1 O5 161.56(13) . 2_675 ?
O1 Zr1 O5 92.46(12) . 2_675 ?
O5 Zr1 O5 71.72(13) . 2_675 ?
O4 Zr1 O2 166.96(13) . . ?
O3 Zr1 O2 83.82(13) . . ?
O1 Zr1 O2 69.59(11) . . ?
O5 Zr1 O2 86.56(11) . . ?
O5 Zr1 O2 84.06(11) 2_675 . ?
O4 Zr1 Zr1 101.85(10) . 2_675 ?
O3 Zr1 Zr1 129.29(10) . 2_675 ?
O1 Zr1 Zr1 124.59(10) . 2_675 ?
O5 Zr1 Zr1 36.48(8) . 2_675 ?
O5 Zr1 Zr1 35.24(8) 2_675 2_675 ?
O2 Zr1 Zr1 84.19(7) . 2_675 ?
C1 O1 Zr1 125.7(3) . . ?
C6 O2 C7 116.6(3) . . ?
C6 O2 Zr1 113.0(2) . . ?
C7 O2 Zr1 129.5(3) . . ?
C11 O3 Zr1 165.4(4) . . ?
C14 O4 Zr1 151.3(5) . . ?
C17 O5 Zr1 122.2(3) . . ?
C17 O5 Zr1 129.2(3) . 2_675 ?
Zr1 O5 Zr1 108.28(13) . 2_675 ?
O1 C1 C2 124.1(4) . . ?
O1 C1 C6 118.3(4) . . ?
C2 C1 C6 117.5(4) . . ?
C1 C2 C3 120.9(4) . . ?
C2 C3 C4 121.4(5) . . ?
C3 C4 C5 118.2(5) . . ?
C3 C4 C8 122.0(5) . . ?
C5 C4 C8 119.7(5) . . ?
C6 C5 C4 119.8(4) . . ?
C5 C6 O2 125.3(4) . . ?
C5 C6 C1 122.2(4) . . ?
O2 C6 C1 112.6(4) . . ?
C9 C8 C4 115.8(5) . . ?
C10 C9 C8 125.5(7) . . ?
O3 C11 C12 112.4(6) . . ?
O3 C11 C13 110.6(5) . . ?
C12 C11 C13 114.0(7) . . ?
C16 C14 O4 119.8(10) . . ?
C16 C14 C15 126.4(9) . . ?
O4 C14 C15 113.7(7) . . ?
O4 C14 C16B 105.2(12) . . ?
C15 C14 C16B 119.0(13) . . ?
O5 C17 C19 112.4(5) . . ?
O5 C17 C18 110.3(5) . . ?
C19 C17 C18 119.8(6) . . ?
O9 Zr2 O8 101.48(14) . . ?
O9 Zr2 O6 98.46(13) . . ?
O8 Zr2 O6 96.88(13) . . ?
O9 Zr2 O10 103.61(13) . 2_664 ?
O8 Zr2 O10 95.88(12) . 2_664 ?
O6 Zr2 O10 151.69(12) . 2_664 ?
O9 Zr2 O10 96.18(13) . . ?
O8 Zr2 O10 160.28(12) . . ?
O6 Zr2 O10 89.05(12) . . ?
O10 Zr2 O10 71.27(12) 2_664 . ?
O9 Zr2 O7 167.43(12) . . ?
O8 Zr2 O7 84.08(13) . . ?
O6 Zr2 O7 69.51(11) . . ?
O10 Zr2 O7 86.85(11) 2_664 . ?
O10 Zr2 O7 80.41(11) . . ?
O9 Zr2 Zr2 102.11(11) . 2_664 ?
O8 Zr2 Zr2 130.57(10) . 2_664 ?
O6 Zr2 Zr2 121.50(9) . 2_664 ?
O10 Zr2 Zr2 36.30(8) 2_664 2_664 ?
O10 Zr2 Zr2 34.97(7) . 2_664 ?
O7 Zr2 Zr2 82.11(8) . 2_664 ?
C20 O6 Zr2 125.5(3) . . ?
C25 O7 C26 116.9(4) . . ?
C25 O7 Zr2 113.3(3) . . ?
C26 O7 Zr2 128.4(3) . . ?
C30 O8 Zr2 167.0(3) . . ?
C33 O9 Zr2 163.5(4) . . ?
C36 O10 Zr2 126.8(3) . 2_664 ?
C36 O10 Zr2 123.1(3) . . ?
Zr2 O10 Zr2 108.73(12) 2_664 . ?
O6 C20 C21 123.5(5) . . ?
O6 C20 C25 119.3(4) . . ?
C21 C20 C25 117.2(5) . . ?
C20 C21 C22 119.5(6) . . ?
C23 C22 C21 122.5(5) . . ?
C22 C23 C24 118.7(5) . . ?
C22 C23 C27 122.9(6) . . ?
C24 C23 C27 118.4(6) . . ?
C25 C24 C23 118.8(5) . . ?
C24 C25 C20 123.2(5) . . ?
C24 C25 O7 124.5(5) . . ?
C20 C25 O7 112.3(4) . . ?
C28 C27 C23 115.2(9) . . ?
C28B C27 C23 114.7(8) . . ?
C27 C28 C29 106.5(16) . . ?
C29B C28B C27 136.2(23) . . ?
O8 C30 C32 109.6(4) . . ?
O8 C30 C31 110.1(5) . . ?
C32 C30 C31 111.2(5) . . ?
O9 C33 C35 114.5(6) . . ?
O9 C33 C34 110.4(5) . . ?
C35 C33 C34 118.3(6) . . ?
O10 C36 C38 111.3(4) . . ?
O10 C36 C37 110.6(4) . . ?
C38 C36 C37 114.1(4) . . ?

loop_
_geom_bond_atom_site_label_1
_geom_bond_atom_site_label_2
_geom_bond_distance
_geom_bond_site_symmetry_2
_geom_bond_publ_flag
Zr1 O4 1.920(3) . ?
Zr1 O3 1.923(3) . ?
Zr1 O1 2.049(3) . ?
Zr1 O5 2.141(3) . ?
Zr1 O5 2.206(3) 2_675 ?
Zr1 O2 2.426(3) . ?
Zr1 Zr1 3.5233(11) 2_675 ?
O1 C1 1.335(5) . ?
O2 C6 1.388(5) . ?
O2 C7 1.439(5) . ?
O3 C11 1.400(6) . ?
O4 C14 1.404(7) . ?
O5 C17 1.463(6) . ?
O5 Zr1 2.206(3) 2_675 ?
C1 C2 1.370(6) . ?
C1 C6 1.404(6) . ?
C2 C3 1.382(7) . ?
C3 C4 1.385(7) . ?
C4 C5 1.394(7) . ?
C4 C8 1.534(7) . ?
C5 C6 1.368(6) . ?
C8 C9 1.416(8) . ?
C9 C10 1.311(8) . ?
C11 C12 1.410(10) . ?
C11 C13 1.446(9) . ?
C14 C16 1.276(14) . ?
C14 C15 1.420(11) . ?
C14 C16B 1.55(3) . ?
C17 C19 1.467(9) . ?
C17 C18 1.484(8) . ?
Zr2 O9 1.908(3) . ?
Zr2 O8 1.930(3) . ?
Zr2 O6 2.063(3) . ?
Zr2 O10 2.144(3) 2_664 ?
Zr2 O10 2.215(3) . ?
Zr2 O7 2.432(3) . ?
Zr2 Zr2 3.5430(12) 2_664 ?
O6 C20 1.337(6) . ?
O7 C25 1.399(6) . ?
O7 C26 1.435(6) . ?
O8 C30 1.406(6) . ?
O9 C33 1.407(7) . ?
O10 C36 1.457(5) . ?
O10 Zr2 2.144(3) 2_664 ?
C20 C21 1.388(7) . ?
C20 C25 1.392(7) . ?
C21 C22 1.394(8) . ?
C22 C23 1.364(9) . ?
C23 C24 1.392(8) . ?
C23 C27 1.526(8) . ?
C24 C25 1.376(7) . ?
C27 C28 1.42(2) . ?
C27 C28B 1.44(2) . ?
C28 C29 1.70(3) . ?
C28B C29B 1.11(2) . ?
C30 C32 1.505(8) . ?
C30 C31 1.510(8) . ?
C33 C35 1.424(9) . ?
C33 C34 1.496(8) . ?
C36 C38 1.483(7) . ?
C36 C37 1.501(7) . ?
